data_8102301
loop_
_publ_author_name
'Caoyuan Niu'
'Aiming Ning'
'Yuli Dang'
'Xinsheng Wan'
'Chunhong Kou'

_publ_section_title
;
 Crystal structure of cis-2,5-bis(3-pyridyl)-1,3,4-thiadiazole,
 C12H8N4S
;
_journal_issue 3
_journal_name_full 'Zeitschrift f\"ur Kristallographie - New Crystal Structures'
_journal_page_first 277
_journal_volume 223
_journal_year 2008
_chemical_formula_moiety 'C48 H32 N16 S4'
_chemical_formula_sum 'C48 H32 N16 S4'
_chemical_formula_weight 961.14
_chemical_name_systematic
; 
cis-bis(2,5-bis(3-pyridyl)-1,3,4-thiadiazole 
;
_space_group_IT_number 15
_symmetry_cell_setting monoclinic
_symmetry_space_group_name_Hall '-C 2yc'
_symmetry_space_group_name_H-M 'C 1 2/c 1'
_atom_sites_solution_hydrogens geom
_atom_sites_solution_primary direct
_atom_sites_solution_secondary difmap
_audit_creation_method SHELXL-97
_cell_angle_alpha 90.00
_cell_angle_beta 102.884(2)
_cell_angle_gamma 90.00
_cell_formula_units_Z 1
_cell_length_a 26.367(4)
_cell_length_b 5.7703(8)
_cell_length_c 7.1362(10)
_cell_measurement_temperature 173(2)
_cell_measurement_theta_max 27.49
_cell_measurement_theta_min 3.17
_cell_volume 1058.4(3)
_computing_cell_refinement 'SAINT (Bruker, 2003)'
_computing_data_collection 'APEX2 (Bruker, 2005)'
_computing_data_reduction 'SAINT (Bruker, 2003)'
_computing_molecular_graphics 'Bruker SHELXTL'
_computing_publication_material 'Bruker SHELXTL'
_computing_structure_refinement 'SHELXL-97 (Sheldrick, 1997)'
_computing_structure_solution 'SHELXS-97 (Sheldrick, 1990)'
_diffrn_ambient_temperature 173(2)
_diffrn_measured_fraction_theta_full 0.993
_diffrn_measured_fraction_theta_max 0.993
_diffrn_measurement_device_type 'Bruker SMART APEX II CCD'
_diffrn_measurement_method 'phi and omega scans'
_diffrn_radiation_monochromator graphite
_diffrn_radiation_source 'fine-focus sealed tube'
_diffrn_radiation_type MoK\a
_diffrn_radiation_wavelength 0.71073
_diffrn_reflns_av_R_equivalents 0.0133
_diffrn_reflns_av_sigmaI/netI 0.0168
_diffrn_reflns_limit_h_max 33
_diffrn_reflns_limit_h_min -34
_diffrn_reflns_limit_k_max 6
_diffrn_reflns_limit_k_min -7
_diffrn_reflns_limit_l_max 8
_diffrn_reflns_limit_l_min -9
_diffrn_reflns_number 3265
_diffrn_reflns_theta_full 27.49
_diffrn_reflns_theta_max 27.49
_diffrn_reflns_theta_min 3.17
_exptl_absorpt_coefficient_mu 0.285
_exptl_absorpt_correction_T_max 0.9748
_exptl_absorpt_correction_T_min 0.8614
_exptl_absorpt_correction_type multi-scan
_exptl_absorpt_process_details sadabs
_exptl_crystal_colour yellow
_exptl_crystal_density_diffrn 1.508
_exptl_crystal_density_method 'not measured'
_exptl_crystal_description needle
_exptl_crystal_F_000 496
_exptl_crystal_size_max 0.54
_exptl_crystal_size_mid 0.11
_exptl_crystal_size_min 0.09
_refine_diff_density_max 0.280
_refine_diff_density_min -0.178
_refine_diff_density_rms 0.042
_refine_ls_extinction_method none
_refine_ls_goodness_of_fit_ref 1.058
_refine_ls_hydrogen_treatment constr
_refine_ls_matrix_type full
_refine_ls_number_parameters 78
_refine_ls_number_reflns 1212
_refine_ls_number_restraints 0
_refine_ls_restrained_S_all 1.058
_refine_ls_R_factor_all 0.0381
_refine_ls_R_factor_gt 0.0324
_refine_ls_shift/su_max 0.000
_refine_ls_shift/su_mean 0.000
_refine_ls_structure_factor_coef Fsqd
_refine_ls_weighting_details 'calc w=1/[\s^2^(Fo^2^)+(0.0579P)^2^+0.3315P] where P=(Fo^2^+2Fc^2^)/3'
_refine_ls_weighting_scheme calc
_refine_ls_wR_factor_gt 0.0901
_refine_ls_wR_factor_ref 0.0961
_reflns_number_gt 1058
_reflns_number_total 1212
_reflns_threshold_expression >2sigma(I)
_cod_data_source_file 1267-2299.cff
_cod_data_source_block a
_cod_original_sg_symbol_Hall -C2yc
_cod_original_sg_symbol_H-M C2/c
_cod_database_code 8102301

loop_
_symmetry_equiv_pos_as_xyz
'x, y, z'
'-x, y, -z+1/2'
'x+1/2, y+1/2, z'
'-x+1/2, y+1/2, -z+1/2'
'-x, -y, -z'
'x, -y, z-1/2'
'-x+1/2, -y+1/2, -z'
'x+1/2, -y+1/2, z-1/2'

loop_
_atom_site_label
_atom_site_type_symbol
_atom_site_fract_x
_atom_site_fract_y
_atom_site_fract_z
_atom_site_U_iso_or_equiv
_atom_site_adp_type
_atom_site_occupancy
_atom_site_symmetry_multiplicity
_atom_site_calc_flag
_atom_site_refinement_flags
_atom_site_disorder_assembly
_atom_site_disorder_group
C1 C 0.19909(6) 0.2338(3) 0.7162(2) 0.0462(4) Uani 1 1 d . . .
H1 H 0.2343 0.2095 0.7093 0.055 Uiso 1 1 calc R . .
C2 C 0.16418(6) 0.0554(3) 0.6609(2) 0.0416(4) Uani 1 1 d . . .
H2 H 0.1753 -0.0885 0.6193 0.050 Uiso 1 1 calc R . .
C3 C 0.11274(5) 0.0898(3) 0.6669(2) 0.0370(3) Uani 1 1 d . . .
H3 H 0.0878 -0.0296 0.6289 0.044 Uiso 1 1 calc R . .
C4 C 0.09823(5) 0.3022(2) 0.72946(18) 0.0312(3) Uani 1 1 d . . .
C5 C 0.13648(5) 0.4693(3) 0.7853(2) 0.0387(3) Uani 1 1 d . . .
H4 H 0.1267 0.6136 0.8306 0.046 Uiso 1 1 calc R . .
C6 C 0.04417(5) 0.3526(2) 0.7398(2) 0.0300(3) Uani 1 1 d . . .
N1 N 0.02565(4) 0.5619(2) 0.74391(19) 0.0382(3) Uani 1 1 d . . .
N2 N 0.18625(5) 0.4385(3) 0.7788(2) 0.0484(4) Uani 1 1 d . . .
S1 S 0.0000 0.13583(8) 0.7500 0.03578(19) Uani 1 2 d S . .

loop_
_atom_site_aniso_label
_atom_site_aniso_U_11
_atom_site_aniso_U_22
_atom_site_aniso_U_33
_atom_site_aniso_U_23
_atom_site_aniso_U_13
_atom_site_aniso_U_12
C1 0.0258(7) 0.0517(10) 0.0634(10) 0.0000(8) 0.0153(7) 0.0032(7)
C2 0.0356(7) 0.0380(8) 0.0532(9) -0.0016(7) 0.0143(7) 0.0080(6)
C3 0.0298(7) 0.0324(7) 0.0484(8) -0.0039(6) 0.0076(6) -0.0009(6)
C4 0.0252(6) 0.0306(7) 0.0383(7) 0.0028(5) 0.0086(5) 0.0008(5)
C5 0.0301(7) 0.0329(8) 0.0553(9) -0.0038(6) 0.0142(6) -0.0025(6)
C6 0.0245(6) 0.0271(7) 0.0386(7) 0.0000(5) 0.0078(5) -0.0015(5)
N1 0.0267(6) 0.0286(6) 0.0614(8) 0.0007(5) 0.0144(5) -0.0014(5)
N2 0.0289(6) 0.0464(8) 0.0726(10) -0.0060(7) 0.0171(6) -0.0052(6)
S1 0.0258(3) 0.0252(3) 0.0582(4) 0.000 0.0133(2) 0.000

loop_
_atom_type_symbol
_atom_type_description
_atom_type_scat_dispersion_real
_atom_type_scat_dispersion_imag
_atom_type_scat_source
C C 0.0033 0.0016 'International Tables Vol C Tables 4.2.6.8 and 6.1.1.4'
H H 0.0000 0.0000 'International Tables Vol C Tables 4.2.6.8 and 6.1.1.4'
N N 0.0061 0.0033 'International Tables Vol C Tables 4.2.6.8 and 6.1.1.4'
S S 0.1246 0.1234 'International Tables Vol C Tables 4.2.6.8 and 6.1.1.4'

loop_
_geom_angle_atom_site_label_1
_geom_angle_atom_site_label_2
_geom_angle_atom_site_label_3
_geom_angle
_geom_angle_site_symmetry_1
_geom_angle_site_symmetry_3
_geom_angle_publ_flag
N2 C1 C2 123.66(13) . . ?
N2 C1 H1 118.2 . . ?
C2 C1 H1 118.2 . . ?
C1 C2 C3 118.78(14) . . ?
C1 C2 H2 120.6 . . ?
C3 C2 H2 120.6 . . ?
C2 C3 C4 118.72(14) . . ?
C2 C3 H3 120.6 . . ?
C4 C3 H3 120.6 . . ?
C3 C4 C5 118.11(12) . . ?
C3 C4 C6 122.03(12) . . ?
C5 C4 C6 119.86(12) . . ?
N2 C5 C4 123.70(14) . . ?
N2 C5 H4 118.2 . . ?
C4 C5 H4 118.2 . . ?
N1 C6 C4 123.71(11) . . ?
N1 C6 S1 114.29(10) . . ?
C4 C6 S1 122.00(10) . . ?
C6 N1 N1 112.31(7) . 2_556 ?
C1 N2 C5 117.02(13) . . ?
C6 S1 C6 86.80(9) . 2_556 ?

loop_
_geom_bond_atom_site_label_1
_geom_bond_atom_site_label_2
_geom_bond_distance
_geom_bond_site_symmetry_2
_geom_bond_publ_flag
C1 N2 1.333(2) . ?
C1 C2 1.379(2) . ?
C1 H1 0.9500 . ?
C2 C3 1.381(2) . ?
C2 H2 0.9500 . ?
C3 C4 1.387(2) . ?
C3 H3 0.9500 . ?
C4 C5 1.3880(19) . ?
C4 C6 1.4726(17) . ?
C5 N2 1.3351(18) . ?
C5 H4 0.9500 . ?
C6 N1 1.3055(16) . ?
C6 S1 1.7216(13) . ?
N1 N1 1.375(2) 2_556 ?
S1 C6 1.7216(13) 2_556 ?

loop_
_geom_torsion_atom_site_label_1
_geom_torsion_atom_site_label_2
_geom_torsion_atom_site_label_3
_geom_torsion_atom_site_label_4
_geom_torsion
_geom_torsion_site_symmetry_1
_geom_torsion_site_symmetry_2
_geom_torsion_site_symmetry_3
_geom_torsion_site_symmetry_4
_geom_torsion_publ_flag
N2 C1 C2 C3 1.1(3) . . . . ?
C1 C2 C3 C4 -0.4(2) . . . . ?
C2 C3 C4 C5 -0.7(2) . . . . ?
C2 C3 C4 C6 179.91(13) . . . . ?
C3 C4 C5 N2 1.2(2) . . . . ?
C6 C4 C5 N2 -179.39(14) . . . . ?
C3 C4 C6 N1 -159.76(14) . . . . ?
C5 C4 C6 N1 20.9(2) . . . . ?
C3 C4 C6 S1 20.93(19) . . . . ?
C5 C4 C6 S1 -158.41(12) . . . . ?
C4 C6 N1 N1 -179.22(14) . . . 2_556 ?
S1 C6 N1 N1 0.1(2) . . . 2_556 ?
C2 C1 N2 C5 -0.7(3) . . . . ?
C4 C5 N2 C1 -0.5(2) . . . . ?
N1 C6 S1 C6 -0.05(8) . . . 2_556 ?
C4 C6 S1 C6 179.32(15) . . . 2_556 ?
